data_4129759
loop_
_publ_author_name
'Cai, Zhongzheng'
'Xiao, Dawei'
'Do, Loi H.'

_publ_section_title
;
 Fine-Tuning Nickel Phenoxyimine Olefin Polymerization Catalysts:
 Performance Boosting by Alkali Cations.
;
_journal_issue 49
_journal_name_full 'Journal of the American Chemical Society'
_journal_page_first 15501
_journal_page_last 15510
_journal_paper_doi 10.1021/jacs.5b10351
_journal_volume 137
_journal_year 2015
_chemical_formula_sum 'C128 H118 B F24 N2 Na Ni2 O8 P2'
_chemical_formula_weight 2481.40
_space_group_IT_number 14
_space_group_name_Hall '-P 2ybc'
_space_group_name_H-M_alt 'P 1 21/c 1'
_symmetry_cell_setting monoclinic
_symmetry_space_group_name_H-M 'P 1 21/c 1'
_atom_sites_solution_hydrogens geom
_atom_sites_solution_primary direct
_atom_sites_solution_secondary difmap
_audit_creation_method SHELXL-97
_cell_angle_alpha 90.00
_cell_angle_beta 101.397(4)
_cell_angle_gamma 90.00
_cell_formula_units_Z 4
_cell_length_a 12.0736(10)
_cell_length_b 59.562(5)
_cell_length_c 17.2666(14)
_cell_measurement_reflns_used 9980
_cell_measurement_temperature 100(2)
_cell_measurement_theta_max 24.45
_cell_measurement_theta_min 2.20
_cell_volume 12172.0(18)
_computing_cell_refinement 'Bruker SAINT'
_computing_data_collection 'Bruker APEX2'
_computing_data_reduction 'Bruker SAINT'
_computing_molecular_graphics 'Bruker SHELXTL'
_computing_publication_material 'Bruker SHELXTL'
_computing_structure_refinement 'SHELXL-97 (Sheldrick, 2008)'
_computing_structure_solution 'SHELXS-97 (Sheldrick, 2008)'
_diffrn_ambient_temperature 100(2)
_diffrn_measured_fraction_theta_full 0.962
_diffrn_measured_fraction_theta_max 0.962
_diffrn_measurement_device_type 'Bruker APEX-II CCD'
_diffrn_measurement_method '\f and \w scans'
_diffrn_radiation_monochromator graphite
_diffrn_radiation_source 'fine-focus sealed tube'
_diffrn_radiation_type MoK\a
_diffrn_radiation_wavelength 0.71073
_diffrn_reflns_av_R_equivalents 0.0569
_diffrn_reflns_av_sigmaI/netI 0.0762
_diffrn_reflns_limit_h_max 14
_diffrn_reflns_limit_h_min -14
_diffrn_reflns_limit_k_max 69
_diffrn_reflns_limit_k_min -68
_diffrn_reflns_limit_l_max 20
_diffrn_reflns_limit_l_min -20
_diffrn_reflns_number 58475
_diffrn_reflns_theta_full 24.71
_diffrn_reflns_theta_max 24.71
_diffrn_reflns_theta_min 0.68
_exptl_absorpt_coefficient_mu 0.433
_exptl_absorpt_correction_T_max 0.9662
_exptl_absorpt_correction_T_min 0.9185
_exptl_absorpt_correction_type empirical
_exptl_absorpt_process_details SADABS
_exptl_crystal_colour ORANGE
_exptl_crystal_density_diffrn 1.354
_exptl_crystal_density_method 'not measured'
_exptl_crystal_description BLOCK
_exptl_crystal_F_000 5128
_exptl_crystal_size_max 0.20
_exptl_crystal_size_mid 0.18
_exptl_crystal_size_min 0.08
_refine_diff_density_max 1.532
_refine_diff_density_min -1.793
_refine_diff_density_rms 0.110
_refine_ls_goodness_of_fit_ref 1.053
_refine_ls_hydrogen_treatment constr
_refine_ls_matrix_type full
_refine_ls_number_parameters 1333
_refine_ls_number_reflns 19956
_refine_ls_number_restraints 120
_refine_ls_restrained_S_all 1.105
_refine_ls_R_factor_all 0.1364
_refine_ls_R_factor_gt 0.0897
_refine_ls_shift/su_max 0.011
_refine_ls_shift/su_mean 0.000
_refine_ls_structure_factor_coef Fsqd
_refine_ls_weighting_details 'calc w=1/[\s^2^(Fo^2^)+(0.1146P)^2^+54.6771P] where P=(Fo^2^+2Fc^2^)/3'
_refine_ls_weighting_scheme calc
_refine_ls_wR_factor_gt 0.2223
_refine_ls_wR_factor_ref 0.2562
_reflns_number_gt 13333
_reflns_number_total 19956
_reflns_threshold_expression >2sigma(I)
_cod_data_source_file ja5b10351_si_001.cif
_cod_data_source_block (Ni)2Na(L2)2
_cod_depositor_comments
;
The following automatic conversions were performed:

data item '_exptl_absorpt_correction_type' value 'EMPIRICAL' was
changed to 'empirical' in accordance with the
/home/saulius/struct/COD-crude-data/automatic-downloads/DataCite-retrospective/ACS/depositions/lib/dictionaries/cif_core.dic
dictionary named 'cif_core.dic' version 2.4.2 last updated on
2011-04-26.

data item '_refine_ls_hydrogen_treatment' value 'CONSTR' was changed
to 'constr' in accordance with the
/home/saulius/struct/COD-crude-data/automatic-downloads/DataCite-retrospective/ACS/depositions/lib/dictionaries/cif_core.dic
dictionary named 'cif_core.dic' version 2.4.2 last updated on
2011-04-26.

data item '_symmetry_cell_setting' value 'Monoclinic' was changed to
'monoclinic' in accordance with the
/home/saulius/struct/COD-crude-data/automatic-downloads/DataCite-retrospective/ACS/depositions/lib/dictionaries/cif_core.dic
dictionary named 'cif_core.dic' version 2.4.2 last updated on
2011-04-26.

Automatic conversion script
Id: cif_fix_values 6909 2019-04-08 15:41:33Z antanas 
;
_cod_original_cell_volume 12172.1(17)
_cod_original_sg_symbol_H-M P2(1)/c
_cod_database_code 4129759

loop_
_symmetry_equiv_pos_as_xyz
'x, y, z'
'-x, y+1/2, -z+1/2'
'-x, -y, -z'
'x, -y-1/2, z-1/2'

loop_
_atom_site_label
_atom_site_type_symbol
_atom_site_fract_x
_atom_site_fract_y
_atom_site_fract_z
_atom_site_U_iso_or_equiv
_atom_site_adp_type
_atom_site_occupancy
_atom_site_symmetry_multiplicity
_atom_site_calc_flag
_atom_site_refinement_flags
_atom_site_disorder_assembly
_atom_site_disorder_group
Ni1 Ni 1.60290(6) 0.412263(14) 0.08314(5) 0.0220(2) Uani 1 1 d . . .
Ni2 Ni 1.79985(6) 0.420305(14) -0.33461(5) 0.0254(2) Uani 1 1 d . E .
P1 P 1.78550(12) 0.40923(3) 0.11907(9) 0.0198(4) Uani 1 1 d . . .
P2 P 1.62122(13) 0.41796(3) -0.38803(10) 0.0279(4) Uani 1 1 d . . .
Na1 Na 1.68837(19) 0.32247(4) -0.16306(15) 0.0288(6) Uani 1 1 d . . .
O1 O 1.5998(3) 0.38582(7) 0.0203(2) 0.0225(10) Uani 1 1 d . . .
O2 O 1.6309(3) 0.34488(7) -0.0495(2) 0.0239(10) Uani 1 1 d . . .
O3 O 1.8129(3) 0.31609(7) -0.0408(3) 0.0272(10) Uani 1 1 d . . .
O4 O 1.8264(4) 0.29319(8) -0.1719(3) 0.0338(11) Uani 1 1 d . . .
O5 O 1.7935(3) 0.38896(7) -0.3170(2) 0.0257(10) Uani 1 1 d . . .
O6 O 1.7424(4) 0.34656(8) -0.2689(3) 0.0301(11) Uani 1 1 d . E .
O7 O 1.5611(4) 0.31871(8) -0.2863(3) 0.0336(11) Uani 1 1 d . . .
O8 O 1.5463(4) 0.29550(8) -0.1549(3) 0.0350(11) Uani 1 1 d . . .
N1 N 1.4465(4) 0.41847(9) 0.0414(3) 0.0220(12) Uani 1 1 d . . .
N2 N 1.9628(4) 0.42116(9) -0.3118(3) 0.0224(12) Uani 1 1 d . . .
F1 F 0.8232(4) 0.30192(8) 0.1502(3) 0.0622(15) Uani 1 1 d . . .
F2 F 0.7577(3) 0.27049(8) 0.1793(3) 0.0537(13) Uani 1 1 d . . .
F3 F 0.8059(4) 0.27449(10) 0.0675(3) 0.0659(15) Uani 1 1 d . . .
F4A F 1.0710(11) 0.20567(19) 0.1594(10) 0.0776(14) Uani 0.369(6) 1 d PD A 1
F5A F 1.2418(10) 0.2189(2) 0.1529(10) 0.0776(14) Uani 0.369(6) 1 d PD A 1
F6A F 1.1062(12) 0.2266(2) 0.0780(7) 0.0776(14) Uani 0.369(6) 1 d PD A 1
F4B F 1.0939(8) 0.21426(14) 0.1043(5) 0.0776(14) Uani 0.631(6) 1 d PD A 2
F5B F 1.1760(8) 0.20853(13) 0.2273(5) 0.0776(14) Uani 0.631(6) 1 d PD A 2
F6B F 1.2489(7) 0.22887(14) 0.1524(6) 0.0776(14) Uani 0.631(6) 1 d PD A 2
F7A F 1.1278(9) 0.2242(2) 0.5288(9) 0.0597(12) Uani 0.374(10) 1 d PD B 1
F8A F 1.2249(13) 0.2039(3) 0.4665(8) 0.0597(12) Uani 0.374(10) 1 d PD B 1
F9A F 1.2864(11) 0.2120(2) 0.5930(7) 0.0597(12) Uani 0.374(10) 1 d PD B 1
F7B F 1.1566(7) 0.22065(15) 0.5587(5) 0.0597(12) Uani 0.626(10) 1 d PD B 2
F8B F 1.1909(8) 0.20682(16) 0.4540(5) 0.0597(12) Uani 0.626(10) 1 d PD B 2
F9B F 1.3162(6) 0.20350(14) 0.5598(6) 0.0597(12) Uani 0.626(10) 1 d PD B 2
F10 F 1.6380(3) 0.26323(9) 0.5175(3) 0.0597(14) Uani 1 1 d . . .
F11 F 1.5937(4) 0.26536(9) 0.6307(3) 0.0675(15) Uani 1 1 d . . .
F12 F 1.5826(4) 0.29426(7) 0.5563(3) 0.0583(14) Uani 1 1 d . . .
F13 F 1.5448(4) 0.27583(8) 0.2288(3) 0.0626(14) Uani 1 1 d . . .
F14 F 1.6395(3) 0.30447(9) 0.2754(3) 0.0666(15) Uani 1 1 d . . .
F15 F 1.5612(4) 0.30301(11) 0.1541(3) 0.0760(17) Uani 1 1 d . . .
F16A F 1.3424(11) 0.3720(2) 0.1643(8) 0.0706(14) Uani 0.520(13) 1 d PD C 1
F17A F 1.2831(11) 0.3762(2) 0.2739(6) 0.0706(14) Uani 0.520(13) 1 d PD C 1
F18A F 1.1747(9) 0.36291(19) 0.1721(7) 0.0706(14) Uani 0.520(13) 1 d PD C 1
F16B F 1.3756(9) 0.3754(2) 0.2015(9) 0.0706(14) Uani 0.480(13) 1 d PD C 2
F17B F 1.2423(11) 0.3750(3) 0.2661(7) 0.0706(14) Uani 0.480(13) 1 d PD C 2
F18B F 1.2109(12) 0.3641(2) 0.1458(7) 0.0706(14) Uani 0.480(13) 1 d PD C 2
F19 F 1.2574(6) 0.35134(13) 0.6007(4) 0.116(3) Uani 1 1 d . . .
F20 F 1.1080(5) 0.37043(10) 0.5679(3) 0.0802(18) Uani 1 1 d . . .
F21 F 1.2254(5) 0.36979(10) 0.4914(4) 0.087(2) Uani 1 1 d . . .
F22A F 0.8531(9) 0.2977(2) 0.5579(5) 0.0662(14) Uani 0.518(9) 1 d PD D 1
F23A F 0.8099(8) 0.28510(18) 0.4402(6) 0.0662(14) Uani 0.518(9) 1 d PD D 1
F24A F 0.7699(8) 0.31891(18) 0.4635(7) 0.0662(14) Uani 0.518(9) 1 d PD D 1
F22B F 0.8354(10) 0.3084(2) 0.5557(6) 0.0662(14) Uani 0.482(9) 1 d PD D 2
F23B F 0.8482(9) 0.28088(17) 0.4803(8) 0.0662(14) Uani 0.482(9) 1 d PD D 2
F24B F 0.7716(8) 0.3119(2) 0.4307(6) 0.0662(14) Uani 0.482(9) 1 d PD D 2
C1 C 1.5110(5) 0.37365(10) -0.0081(3) 0.0195(13) Uani 1 1 d . . .
B1 B 1.2008(6) 0.29053(14) 0.3550(4) 0.0283(18) Uani 1 1 d . . .
C2 C 1.3988(5) 0.38100(10) -0.0122(4) 0.0224(14) Uani 1 1 d . . .
C3 C 1.3073(5) 0.36697(11) -0.0433(4) 0.0287(16) Uani 1 1 d . . .
H3A H 1.2326 0.3723 -0.0455 0.034 Uiso 1 1 calc R . .
C4 C 1.3228(6) 0.34593(12) -0.0704(4) 0.0331(17) Uani 1 1 d . . .
H4A H 1.2598 0.3365 -0.0896 0.040 Uiso 1 1 calc R . .
C5 C 1.4332(5) 0.33841(11) -0.0694(4) 0.0289(15) Uani 1 1 d . . .
H5A H 1.4455 0.3238 -0.0882 0.035 Uiso 1 1 calc R . .
C6 C 1.5235(5) 0.35211(11) -0.0412(4) 0.0224(14) Uani 1 1 d . . .
C7 C 1.3751(5) 0.40365(10) 0.0068(3) 0.0203(13) Uani 1 1 d . . .
H7A H 1.2985 0.4083 -0.0075 0.024 Uiso 1 1 calc R . .
C8 C 1.4003(5) 0.44118(11) 0.0387(4) 0.0272(15) Uani 1 1 d . . .
C9 C 1.3338(5) 0.44730(12) 0.0942(4) 0.0335(17) Uani 1 1 d . . .
C10 C 1.2857(7) 0.46853(15) 0.0867(6) 0.057(3) Uani 1 1 d . . .
H10A H 1.2396 0.4732 0.1224 0.068 Uiso 1 1 calc R . .
C11 C 1.3036(8) 0.48295(15) 0.0284(8) 0.072(3) Uani 1 1 d . . .
H11A H 1.2697 0.4974 0.0246 0.086 Uiso 1 1 calc R . .
C12 C 1.3690(7) 0.47690(14) -0.0239(6) 0.055(2) Uani 1 1 d . . .
H12A H 1.3812 0.4874 -0.0628 0.067 Uiso 1 1 calc R . .
C13 C 1.4192(6) 0.45548(12) -0.0219(5) 0.0388(19) Uani 1 1 d . . .
C14 C 1.4859(8) 0.4479(2) -0.0825(7) 0.093(2) Uani 1 1 d . . .
H14A H 1.4835 0.4312 -0.0849 0.112 Uiso 1 1 calc R . .
C15 C 1.6079(8) 0.4551(2) -0.0575(7) 0.093(2) Uani 1 1 d . . .
H15A H 1.6508 0.4500 -0.0967 0.140 Uiso 1 1 calc R . .
H15B H 1.6400 0.4485 -0.0060 0.140 Uiso 1 1 calc R . .
H15C H 1.6118 0.4715 -0.0535 0.140 Uiso 1 1 calc R . .
C16 C 1.4383(9) 0.4568(2) -0.1627(7) 0.093(2) Uani 1 1 d . . .
H16A H 1.3595 0.4520 -0.1786 0.140 Uiso 1 1 calc R . .
H16B H 1.4822 0.4510 -0.2004 0.140 Uiso 1 1 calc R . .
H16C H 1.4421 0.4732 -0.1619 0.140 Uiso 1 1 calc R . .
C17 C 1.3126(6) 0.43172(15) 0.1578(4) 0.042(2) Uani 1 1 d . . .
H17A H 1.3682 0.4191 0.1618 0.051 Uiso 1 1 calc R . .
C18 C 1.3286(7) 0.44314(19) 0.2398(5) 0.072(3) Uani 1 1 d . . .
H18A H 1.4051 0.4493 0.2539 0.107 Uiso 1 1 calc R . .
H18B H 1.3174 0.4320 0.2795 0.107 Uiso 1 1 calc R . .
H18C H 1.2733 0.4553 0.2380 0.107 Uiso 1 1 calc R . .
C19 C 1.1951(6) 0.42171(14) 0.1375(5) 0.045(2) Uani 1 1 d . . .
H19A H 1.1846 0.4143 0.0859 0.068 Uiso 1 1 calc R . .
H19B H 1.1388 0.4337 0.1357 0.068 Uiso 1 1 calc R . .
H19C H 1.1857 0.4107 0.1778 0.068 Uiso 1 1 calc R . .
C20 C 1.7054(5) 0.33983(11) 0.0250(4) 0.0264(15) Uani 1 1 d . . .
H20A H 1.6774 0.3265 0.0498 0.032 Uiso 1 1 calc R . .
H20B H 1.7083 0.3527 0.0616 0.032 Uiso 1 1 calc R . .
C21 C 1.8203(5) 0.33525(11) 0.0087(4) 0.0284(15) Uani 1 1 d . . .
H21A H 1.8471 0.3484 -0.0177 0.034 Uiso 1 1 calc R . .
H21B H 1.8744 0.3325 0.0588 0.034 Uiso 1 1 calc R . .
C22 C 1.9201(5) 0.30804(14) -0.0507(4) 0.0404(19) Uani 1 1 d . . .
H22A H 1.9681 0.3045 0.0014 0.049 Uiso 1 1 calc R . .
H22B H 1.9590 0.3196 -0.0769 0.049 Uiso 1 1 calc R . .
C23 C 1.9004(6) 0.28728(14) -0.1005(4) 0.044(2) Uani 1 1 d . . .
H23A H 1.9728 0.2816 -0.1116 0.053 Uiso 1 1 calc R . .
H23B H 1.8662 0.2754 -0.0728 0.053 Uiso 1 1 calc R . .
C24 C 1.8071(7) 0.27457(16) -0.2255(5) 0.059(2) Uani 1 1 d . . .
H24A H 1.8747 0.2651 -0.2177 0.088 Uiso 1 1 calc R . .
H24B H 1.7904 0.2801 -0.2799 0.088 Uiso 1 1 calc R . .
H24C H 1.7429 0.2657 -0.2153 0.088 Uiso 1 1 calc R . .
C25 C 1.6148(5) 0.43341(12) 0.1667(4) 0.0317(17) Uani 1 1 d . . .
C26 C 1.6184(6) 0.45697(13) 0.1604(5) 0.047(2) Uani 1 1 d . . .
H26A H 1.6124 0.4637 0.1098 0.056 Uiso 1 1 calc R . .
C27 C 1.6304(7) 0.47058(16) 0.2270(7) 0.066(3) Uani 1 1 d . . .
H27A H 1.6310 0.4864 0.2208 0.079 Uiso 1 1 calc R . .
C28 C 1.6412(7) 0.4618(2) 0.3004(7) 0.075(4) Uani 1 1 d . . .
H28A H 1.6523 0.4713 0.3455 0.089 Uiso 1 1 calc R . .
C29 C 1.6359(6) 0.43891(19) 0.3086(5) 0.060(3) Uani 1 1 d . . .
H29A H 1.6415 0.4327 0.3599 0.072 Uiso 1 1 calc R . .
C30 C 1.6226(6) 0.42451(15) 0.2435(4) 0.0409(19) Uani 1 1 d . . .
H30A H 1.6186 0.4087 0.2509 0.049 Uiso 1 1 calc R . .
C31 C 1.8661(5) 0.43486(11) 0.1473(4) 0.0223(14) Uani 1 1 d . . .
C32 C 1.9010(5) 0.44796(11) 0.0897(4) 0.0285(15) Uani 1 1 d . . .
H32A H 1.8858 0.4430 0.0363 0.034 Uiso 1 1 calc R . .
C33 C 1.9572(6) 0.46796(12) 0.1090(4) 0.0352(17) Uani 1 1 d . . .
H33A H 1.9783 0.4769 0.0687 0.042 Uiso 1 1 calc R . .
C34 C 1.9829(6) 0.47503(12) 0.1867(4) 0.0356(17) Uani 1 1 d . . .
H34A H 2.0246 0.4885 0.2001 0.043 Uiso 1 1 calc R . .
C35 C 1.9479(6) 0.46246(13) 0.2453(4) 0.0387(18) Uani 1 1 d . . .
H35A H 1.9639 0.4675 0.2986 0.046 Uiso 1 1 calc R . .
C36 C 1.8897(5) 0.44260(12) 0.2255(4) 0.0311(16) Uani 1 1 d . . .
H36A H 1.8652 0.4341 0.2655 0.037 Uiso 1 1 calc R . .
C37 C 1.8542(5) 0.39829(11) 0.0413(4) 0.0239(14) Uani 1 1 d . . .
C38 C 1.8055(6) 0.40190(11) -0.0380(4) 0.0293(15) Uani 1 1 d . . .
H38A H 1.7346 0.4093 -0.0518 0.035 Uiso 1 1 calc R . .
C39 C 1.8617(6) 0.39462(13) -0.0971(4) 0.0367(18) Uani 1 1 d . . .
H39A H 1.8291 0.3973 -0.1510 0.044 Uiso 1 1 calc R . .
C40 C 1.9644(6) 0.38357(12) -0.0775(4) 0.0319(16) Uani 1 1 d . . .
H40A H 2.0021 0.3787 -0.1178 0.038 Uiso 1 1 calc R . .
C41 C 2.0117(5) 0.37974(12) 0.0013(4) 0.0306(16) Uani 1 1 d . . .
H41A H 2.0816 0.3719 0.0149 0.037 Uiso 1 1 calc R . .
C42 C 1.9585(5) 0.38712(11) 0.0600(4) 0.0262(15) Uani 1 1 d . . .
H42A H 1.9927 0.3846 0.1138 0.031 Uiso 1 1 calc R . .
C43 C 1.8307(5) 0.38959(10) 0.2006(4) 0.0231(14) Uani 1 1 d . . .
C44 C 1.7586(6) 0.37214(12) 0.2085(4) 0.0336(17) Uani 1 1 d . . .
H44A H 1.6849 0.3718 0.1766 0.040 Uiso 1 1 calc R . .
C45 C 1.7930(8) 0.35491(13) 0.2629(5) 0.051(2) Uani 1 1 d . . .
H45A H 1.7427 0.3430 0.2680 0.061 Uiso 1 1 calc R . .
C46 C 1.9006(9) 0.35525(15) 0.3095(5) 0.057(2) Uani 1 1 d . . .
H46A H 1.9248 0.3434 0.3457 0.068 Uiso 1 1 calc R . .
C47 C 1.9717(7) 0.37272(15) 0.3031(4) 0.048(2) Uani 1 1 d . . .
H47A H 2.0449 0.3731 0.3357 0.058 Uiso 1 1 calc R . .
C48 C 1.9375(6) 0.39004(12) 0.2488(4) 0.0316(16) Uani 1 1 d . . .
H48A H 1.9874 0.4021 0.2448 0.038 Uiso 1 1 calc R . .
C49 C 1.8767(5) 0.37504(11) -0.2919(4) 0.0264(15) Uani 1 1 d . E .
C50 C 1.9915(5) 0.38112(11) -0.2837(4) 0.0273(15) Uani 1 1 d . . .
C51 C 2.0770(6) 0.36487(13) -0.2589(4) 0.0355(18) Uani 1 1 d . E .
H51A H 2.1540 0.3691 -0.2536 0.043 Uiso 1 1 calc R . .
C52 C 2.0517(6) 0.34346(13) -0.2425(5) 0.0401(19) Uani 1 1 d . . .
H52A H 2.1104 0.3328 -0.2270 0.048 Uiso 1 1 calc R E .
C53 C 1.9376(6) 0.33706(12) -0.2485(4) 0.0336(17) Uani 1 1 d . E .
H53A H 1.9189 0.3221 -0.2371 0.040 Uiso 1 1 calc R . .
C54 C 1.8536(5) 0.35282(12) -0.2712(4) 0.0287(15) Uani 1 1 d . . .
C55 C 2.0260(5) 0.40361(12) -0.2954(4) 0.0282(15) Uani 1 1 d . E .
H55A H 2.1049 0.4059 -0.2906 0.034 Uiso 1 1 calc R . .
C56 C 2.0265(5) 0.44184(12) -0.3132(4) 0.0279(16) Uani 1 1 d . E .
C57 C 2.0586(5) 0.45376(12) -0.2431(4) 0.0315(16) Uani 1 1 d . . .
C58 C 2.1211(6) 0.47376(13) -0.2453(5) 0.043(2) Uani 1 1 d . E .
H58A H 2.1435 0.4823 -0.1983 0.052 Uiso 1 1 calc R . .
C59 C 2.1498(6) 0.48105(15) -0.3137(6) 0.054(2) Uani 1 1 d . . .
H59A H 2.1926 0.4944 -0.3138 0.065 Uiso 1 1 calc R E .
C60 C 2.1170(6) 0.46910(15) -0.3821(6) 0.052(2) Uani 1 1 d . E .
H60A H 2.1365 0.4746 -0.4293 0.063 Uiso 1 1 calc R . .
C61 C 2.0556(6) 0.44903(14) -0.3845(5) 0.0424(19) Uani 1 1 d . . .
C62 C 2.0247(12) 0.4350(2) -0.4589(7) 0.095(2) Uani 1 1 d . E .
H62A H 1.9627 0.4242 -0.4556 0.114 Uiso 1 1 calc R . .
C63 C 2.1278(11) 0.4233(2) -0.4772(7) 0.095(2) Uani 1 1 d . . .
H63A H 2.1602 0.4134 -0.4332 0.142 Uiso 1 1 calc R E .
H63B H 2.1840 0.4345 -0.4848 0.142 Uiso 1 1 calc R . .
H63C H 2.1060 0.4144 -0.5255 0.142 Uiso 1 1 calc R . .
C64 C 1.9911(11) 0.4515(2) -0.5316(7) 0.095(2) Uani 1 1 d . . .
H64A H 1.9238 0.4600 -0.5262 0.142 Uiso 1 1 calc R E .
H64B H 1.9752 0.4427 -0.5806 0.142 Uiso 1 1 calc R . .
H64C H 2.0537 0.4618 -0.5331 0.142 Uiso 1 1 calc R . .
C65 C 2.0297(6) 0.44579(12) -0.1659(4) 0.0324(16) Uani 1 1 d . E .
H65A H 1.9613 0.4360 -0.1790 0.039 Uiso 1 1 calc R . .
C66 C 2.0031(8) 0.46478(14) -0.1137(5) 0.053(2) Uani 1 1 d . . .
H66A H 1.9410 0.4739 -0.1431 0.079 Uiso 1 1 calc R E .
H66B H 2.0702 0.4742 -0.0979 0.079 Uiso 1 1 calc R . .
H66C H 1.9809 0.4585 -0.0666 0.079 Uiso 1 1 calc R . .
C67 C 2.1270(7) 0.43153(14) -0.1189(5) 0.052(2) Uani 1 1 d . . .
H67A H 2.1443 0.4192 -0.1520 0.077 Uiso 1 1 calc R E .
H67B H 2.1043 0.4254 -0.0717 0.077 Uiso 1 1 calc R . .
H67C H 2.1942 0.4410 -0.1030 0.077 Uiso 1 1 calc R . .
C68 C 1.6752(6) 0.34259(12) -0.3472(4) 0.0356(17) Uani 1 1 d . . .
H68A H 1.7056 0.3296 -0.3723 0.043 Uiso 1 1 calc R E .
H68B H 1.6765 0.3560 -0.3811 0.043 Uiso 1 1 calc R . .
C69 C 1.5569(6) 0.33782(12) -0.3370(4) 0.0379(18) Uani 1 1 d . E .
H69A H 1.5260 0.3510 -0.3132 0.045 Uiso 1 1 calc R . .
H69B H 1.5077 0.3347 -0.3889 0.045 Uiso 1 1 calc R . .
C70 C 1.4528(6) 0.31118(15) -0.2760(5) 0.048(2) Uani 1 1 d . . .
H70A H 1.4037 0.3080 -0.3279 0.058 Uiso 1 1 calc R . .
H70B H 1.4160 0.3228 -0.2488 0.058 Uiso 1 1 calc R . .
C71 C 1.4713(6) 0.29032(15) -0.2274(4) 0.049(2) Uani 1 1 d . . .
H71A H 1.3984 0.2848 -0.2168 0.058 Uiso 1 1 calc R . .
H71B H 1.5044 0.2785 -0.2560 0.058 Uiso 1 1 calc R . .
C72 C 1.5644(2) 0.27675(4) -0.10271(13) 0.046(2) Uani 1 1 d . . .
H72A H 1.4949 0.2679 -0.1088 0.070 Uiso 1 1 calc R . .
H72B H 1.5857 0.2821 -0.0481 0.070 Uiso 1 1 calc R . .
H72C H 1.6252 0.2674 -0.1154 0.070 Uiso 1 1 calc R . .
C79A C 1.5198(2) 0.41240(4) -0.31984(13) 0.0314(9) Uani 0.459(5) 1 d PR E 1
H79A H 1.5681 0.4164 -0.3549 0.038 Uiso 0.459(5) 1 calc PR E 1
C80A C 1.5578(2) 0.39766(4) -0.25787(13) 0.0314(9) Uani 0.459(5) 1 d PR E 1
H80A H 1.6320 0.3916 -0.2505 0.038 Uiso 0.459(5) 1 calc PR E 1
C81A C 1.4872(2) 0.39173(4) -0.20663(13) 0.0314(9) Uani 0.459(5) 1 d PR E 1
H81A H 1.5131 0.3817 -0.1643 0.038 Uiso 0.459(5) 1 calc PR E 1
C82A C 1.3786(2) 0.40055(4) -0.21736(13) 0.0314(9) Uani 0.459(5) 1 d PR E 1
H82A H 1.3304 0.3965 -0.1823 0.038 Uiso 0.459(5) 1 calc PR E 1
C83A C 1.3407(2) 0.41529(4) -0.27933(13) 0.0314(9) Uani 0.459(5) 1 d PR E 1
H83A H 1.2665 0.4213 -0.2867 0.038 Uiso 0.459(5) 1 calc PR E 1
C84A C 1.4113(2) 0.42121(4) -0.33057(13) 0.0314(9) Uani 0.459(5) 1 d PR E 1
H84A H 1.3853 0.4313 -0.3729 0.038 Uiso 0.459(5) 1 calc PR E 1
C79B C 1.5410(2) 0.40452(4) -0.32189(13) 0.0314(9) Uani 0.541(5) 1 d PR E 2
H79B H 1.5818 0.4111 -0.3578 0.038 Uiso 0.541(5) 1 calc PR E 2
C80B C 1.5978(2) 0.39741(4) -0.24799(13) 0.0314(9) Uani 0.541(5) 1 d PR E 2
H80B H 1.6774 0.3992 -0.2334 0.038 Uiso 0.541(5) 1 calc PR E 2
C81B C 1.5382(2) 0.38771(4) -0.19549(13) 0.0314(9) Uani 0.541(5) 1 d PR E 2
H81B H 1.5770 0.3829 -0.1450 0.038 Uiso 0.541(5) 1 calc PR E 2
C82B C 1.4217(2) 0.38512(4) -0.21691(13) 0.0314(9) Uani 0.541(5) 1 d PR E 2
H82B H 1.3809 0.3785 -0.1810 0.038 Uiso 0.541(5) 1 calc PR E 2
C83B C 1.3649(2) 0.39223(4) -0.29081(13) 0.0314(9) Uani 0.541(5) 1 d PR E 2
H83B H 1.2853 0.3905 -0.3054 0.038 Uiso 0.541(5) 1 calc PR E 2
C84B C 1.4246(2) 0.40193(4) -0.34330(13) 0.0314(9) Uani 0.541(5) 1 d PR E 2
H84B H 1.3857 0.4068 -0.3938 0.038 Uiso 0.541(5) 1 calc PR E 2
C85A C 1.5489(2) 0.44445(4) -0.43594(13) 0.0352(11) Uani 0.492(5) 1 d PR E 1
H85A H 1.5827 0.4312 -0.4109 0.042 Uiso 0.492(5) 1 calc PR E 1
C86A C 1.5294(2) 0.46279(4) -0.39069(13) 0.0352(11) Uani 0.492(5) 1 d PR E 1
H86A H 1.5499 0.4621 -0.3347 0.042 Uiso 0.492(5) 1 calc PR E 1
C87A C 1.4799(2) 0.48211(4) -0.42735(13) 0.0352(11) Uani 0.492(5) 1 d PR E 1
H87A H 1.4666 0.4946 -0.3964 0.042 Uiso 0.492(5) 1 calc PR E 1
C88A C 1.4499(2) 0.48309(4) -0.50925(13) 0.0352(11) Uani 0.492(5) 1 d PR E 1
H88A H 1.4161 0.4963 -0.5343 0.042 Uiso 0.492(5) 1 calc PR E 1
C89A C 1.4694(2) 0.46474(4) -0.55450(13) 0.0352(11) Uani 0.492(5) 1 d PR E 1
H89A H 1.4489 0.4654 -0.6105 0.042 Uiso 0.492(5) 1 calc PR E 1
C90A C 1.5189(2) 0.44542(4) -0.51784(13) 0.0352(11) Uani 0.492(5) 1 d PR E 1
H90A H 1.5322 0.4329 -0.5488 0.042 Uiso 0.492(5) 1 calc PR E 1
C85B C 1.5240(2) 0.43903(4) -0.42909(13) 0.0352(11) Uani 0.508(5) 1 d PR E 2
H85B H 1.5720 0.4269 -0.4087 0.042 Uiso 0.508(5) 1 calc PR E 2
C86B C 1.4961(2) 0.45520(4) -0.37819(13) 0.0352(11) Uani 0.508(5) 1 d PR E 2
H86B H 1.5249 0.4541 -0.3230 0.042 Uiso 0.508(5) 1 calc PR E 2
C87B C 1.4258(2) 0.47298(4) -0.40803(13) 0.0352(11) Uani 0.508(5) 1 d PR E 2
H87B H 1.4067 0.4840 -0.3732 0.042 Uiso 0.508(5) 1 calc PR E 2
C88B C 1.3836(2) 0.47457(4) -0.48878(13) 0.0352(11) Uani 0.508(5) 1 d PR E 2
H88B H 1.3356 0.4867 -0.5092 0.042 Uiso 0.508(5) 1 calc PR E 2
C89B C 1.4115(2) 0.45840(4) -0.53968(13) 0.0352(11) Uani 0.508(5) 1 d PR E 2
H89B H 1.3827 0.4595 -0.5949 0.042 Uiso 0.508(5) 1 calc PR E 2
C90B C 1.4817(2) 0.44062(4) -0.50984(13) 0.0352(11) Uani 0.508(5) 1 d PR E 2
H90B H 1.5008 0.4296 -0.5446 0.042 Uiso 0.508(5) 1 calc PR E 2
C91 C 1.6080(2) 0.39764(4) -0.46918(13) 0.0366(18) Uani 1 1 d R E .
C92 C 1.5082(2) 0.38462(4) -0.49125(13) 0.065(3) Uani 1 1 d R . .
H92A H 1.4466 0.3860 -0.4648 0.078 Uiso 1 1 calc R . .
C93 C 1.5058(13) 0.3694(2) -0.5554(8) 0.100(5) Uani 1 1 d . E .
H93A H 1.4391 0.3609 -0.5738 0.120 Uiso 1 1 calc R . .
C94 C 1.5964(13) 0.3666(2) -0.5912(8) 0.101(4) Uani 1 1 d . . .
H94A H 1.5919 0.3564 -0.6339 0.122 Uiso 1 1 calc R E .
C95 C 1.6929(10) 0.37844(18) -0.5653(6) 0.078(3) Uani 1 1 d . E .
H95A H 1.7566 0.3763 -0.5891 0.093 Uiso 1 1 calc R . .
C96 C 1.6978(7) 0.39391(15) -0.5029(5) 0.053(2) Uani 1 1 d . . .
H96A H 1.7659 0.4019 -0.4843 0.064 Uiso 1 1 calc R E .
C100 C 1.1206(5) 0.27612(12) 0.2846(4) 0.0286(16) Uani 1 1 d . . .
C101 C 1.0160(5) 0.28374(12) 0.2431(4) 0.0292(16) Uani 1 1 d . . .
H10B H 0.9879 0.2976 0.2581 0.035 Uiso 1 1 calc R . .
C102 C 0.9517(5) 0.27185(13) 0.1810(4) 0.0332(17) Uani 1 1 d . . .
C103 C 0.9915(6) 0.25200(14) 0.1552(4) 0.0409(19) Uani 1 1 d . . .
H10C H 0.9483 0.2439 0.1122 0.049 Uiso 1 1 calc R . .
C104 C 1.0952(6) 0.24428(13) 0.1934(4) 0.0396(19) Uani 1 1 d . A .
C105 C 1.1586(5) 0.25615(13) 0.2569(4) 0.0355(18) Uani 1 1 d . . .
H10D H 1.2301 0.2504 0.2819 0.043 Uiso 1 1 calc R . .
C106 C 1.2749(5) 0.27401(11) 0.4203(4) 0.0247(14) Uani 1 1 d . . .
C107 C 1.2318(5) 0.25393(11) 0.4437(4) 0.0275(15) Uani 1 1 d . . .
H10E H 1.1577 0.2495 0.4188 0.033 Uiso 1 1 calc R . .
C108 C 1.2923(5) 0.23999(12) 0.5020(4) 0.0294(16) Uani 1 1 d . B .
C109 C 1.4002(5) 0.24614(12) 0.5403(4) 0.0300(16) Uani 1 1 d . . .
H10F H 1.4421 0.2369 0.5805 0.036 Uiso 1 1 calc R . .
C110 C 1.4455(5) 0.26596(11) 0.5192(4) 0.0255(15) Uani 1 1 d . . .
C111 C 1.3835(5) 0.27977(11) 0.4609(4) 0.0253(15) Uani 1 1 d . . .
H11B H 1.4160 0.2935 0.4484 0.030 Uiso 1 1 calc R . .
C112 C 1.2801(5) 0.30579(11) 0.3086(4) 0.0265(15) Uani 1 1 d . . .
C113 C 1.3775(5) 0.29669(12) 0.2886(4) 0.0300(16) Uani 1 1 d . . .
H11C H 1.3998 0.2819 0.3055 0.036 Uiso 1 1 calc R . .
C114 C 1.4424(5) 0.30858(12) 0.2447(4) 0.0313(16) Uani 1 1 d . . .
C115 C 1.4136(6) 0.33015(13) 0.2206(4) 0.0360(17) Uani 1 1 d . . .
H11D H 1.4589 0.3384 0.1913 0.043 Uiso 1 1 calc R . .
C116 C 1.3185(6) 0.33976(12) 0.2393(4) 0.0337(17) Uani 1 1 d . C .
C117 C 1.2521(6) 0.32752(13) 0.2827(4) 0.0340(17) Uani 1 1 d . . .
H11E H 1.1862 0.3343 0.2946 0.041 Uiso 1 1 calc R . .
C118 C 1.1265(5) 0.30570(12) 0.4065(4) 0.0295(16) Uani 1 1 d . . .
C119 C 1.0212(5) 0.29921(13) 0.4203(4) 0.0331(17) Uani 1 1 d . . .
H11F H 0.9861 0.2862 0.3945 0.040 Uiso 1 1 calc R . .
C120 C 0.9657(6) 0.31114(13) 0.4705(4) 0.0362(18) Uani 1 1 d . D .
C121 C 1.0141(6) 0.33000(13) 0.5096(4) 0.0375(18) Uani 1 1 d . . .
H12B H 0.9766 0.3380 0.5445 0.045 Uiso 1 1 calc R . .
C122 C 1.1183(6) 0.33698(13) 0.4969(4) 0.0392(18) Uani 1 1 d . . .
C123 C 1.1732(6) 0.32474(12) 0.4474(4) 0.0326(17) Uani 1 1 d . . .
H12C H 1.2459 0.3295 0.4410 0.039 Uiso 1 1 calc R . .
C200 C 0.8351(6) 0.27983(18) 0.1443(5) 0.0549(17) Uani 1 1 d . . .
C201 C 1.1424(6) 0.22360(16) 0.1684(4) 0.0549(17) Uani 1 1 d D . .
C202 C 1.2408(5) 0.21886(13) 0.5218(4) 0.044(2) Uani 1 1 d D . .
C203 C 1.5638(6) 0.27211(13) 0.5559(4) 0.0361(18) Uani 1 1 d . . .
C204 C 1.5461(6) 0.29812(13) 0.2257(4) 0.0346(17) Uani 1 1 d . . .
C205 C 1.2852(6) 0.36275(15) 0.2133(4) 0.050(2) Uani 1 1 d D . .
C206 C 1.1768(8) 0.35693(17) 0.5396(6) 0.062(3) Uani 1 1 d . . .
C207 C 0.8549(6) 0.30348(14) 0.4834(4) 0.049(2) Uani 1 1 d D . .
C73 C 1.7839(6) 0.45178(10) -0.3284(8) 0.175(5) Uani 1 1 d G . .
C76 C 1.7540(6) 0.45860(14) -0.2583(7) 0.175(5) Uani 1 1 d G E .
H76A H 1.7409 0.4477 -0.2209 0.210 Uiso 1 1 calc R . .
C75 C 1.7435(6) 0.48132(16) -0.2430(6) 0.175(5) Uani 1 1 d G E .
H75A H 1.7231 0.4860 -0.1951 0.210 Uiso 1 1 calc R . .
C74 C 1.7627(6) 0.49723(10) -0.2977(8) 0.175(5) Uani 1 1 d G E .
H74A H 1.7555 0.5128 -0.2872 0.210 Uiso 1 1 calc R . .
C78 C 1.7925(6) 0.49041(14) -0.3678(7) 0.175(5) Uani 1 1 d G E .
H78A H 1.8057 0.5013 -0.4053 0.210 Uiso 1 1 calc R . .
C77 C 1.8031(6) 0.46769(16) -0.3832(7) 0.175(5) Uani 1 1 d G E .
H77A H 1.8235 0.4630 -0.4311 0.210 Uiso 1 1 calc R . .

loop_
_atom_site_aniso_label
_atom_site_aniso_U_11
_atom_site_aniso_U_22
_atom_site_aniso_U_33
_atom_site_aniso_U_23
_atom_site_aniso_U_13
_atom_site_aniso_U_12
Ni1 0.0156(4) 0.0218(5) 0.0276(5) -0.0035(4) 0.0017(3) 0.0010(3)
Ni2 0.0171(4) 0.0217(5) 0.0348(5) -0.0007(4) -0.0013(3) -0.0019(3)
P1 0.0161(7) 0.0214(9) 0.0212(8) 0.0006(7) 0.0024(6) -0.0003(7)
P2 0.0170(8) 0.0399(11) 0.0253(9) 0.0106(8) 0.0004(7) -0.0041(8)
Na1 0.0233(13) 0.0304(15) 0.0299(14) 0.0001(11) -0.0018(11) 0.0006(11)
O1 0.017(2) 0.019(2) 0.032(2) -0.0022(19) 0.0039(18) 0.0018(18)
O2 0.018(2) 0.028(3) 0.025(2) -0.0010(19) 0.0012(17) 0.0076(19)
O3 0.017(2) 0.030(3) 0.033(3) -0.004(2) 0.0004(18) 0.0051(19)
O4 0.031(2) 0.034(3) 0.034(3) -0.007(2) 0.001(2) 0.004(2)
O5 0.023(2) 0.022(2) 0.029(3) 0.0006(19) -0.0024(19) 0.0004(19)
O6 0.031(2) 0.030(3) 0.026(3) 0.000(2) -0.0022(19) -0.005(2)
O7 0.026(2) 0.034(3) 0.037(3) 0.003(2) -0.002(2) -0.004(2)
O8 0.034(3) 0.039(3) 0.032(3) 0.002(2) 0.005(2) 0.000(2)
N1 0.017(2) 0.023(3) 0.027(3) 0.002(2) 0.006(2) 0.000(2)
N2 0.020(3) 0.027(3) 0.021(3) -0.002(2) 0.007(2) -0.002(2)
F1 0.042(3) 0.041(3) 0.088(4) 0.023(3) -0.025(2) -0.003(2)
F2 0.022(2) 0.064(3) 0.073(3) 0.028(3) 0.003(2) -0.003(2)
F3 0.046(3) 0.100(4) 0.039(3) 0.014(3) -0.023(2) -0.006(3)
F4A 0.106(3) 0.036(3) 0.101(4) -0.003(3) 0.044(3) 0.015(3)
F5A 0.106(3) 0.036(3) 0.101(4) -0.003(3) 0.044(3) 0.015(3)
F6A 0.106(3) 0.036(3) 0.101(4) -0.003(3) 0.044(3) 0.015(3)
F4B 0.106(3) 0.036(3) 0.101(4) -0.003(3) 0.044(3) 0.015(3)
F5B 0.106(3) 0.036(3) 0.101(4) -0.003(3) 0.044(3) 0.015(3)
F6B 0.106(3) 0.036(3) 0.101(4) -0.003(3) 0.044(3) 0.015(3)
F7A 0.052(3) 0.044(3) 0.078(3) 0.016(2) 0.002(2) -0.010(2)
F8A 0.052(3) 0.044(3) 0.078(3) 0.016(2) 0.002(2) -0.010(2)
F9A 0.052(3) 0.044(3) 0.078(3) 0.016(2) 0.002(2) -0.010(2)
F7B 0.052(3) 0.044(3) 0.078(3) 0.016(2) 0.002(2) -0.010(2)
F8B 0.052(3) 0.044(3) 0.078(3) 0.016(2) 0.002(2) -0.010(2)
F9B 0.052(3) 0.044(3) 0.078(3) 0.016(2) 0.002(2) -0.010(2)
F10 0.023(2) 0.072(3) 0.083(4) -0.027(3) 0.007(2) -0.008(2)
F11 0.048(3) 0.096(4) 0.044(3) 0.020(3) -0.026(2) -0.016(3)
F12 0.040(2) 0.038(3) 0.082(4) -0.010(2) -0.024(2) -0.009(2)
F13 0.057(3) 0.046(3) 0.096(4) -0.014(3) 0.043(3) -0.008(2)
F14 0.027(2) 0.082(4) 0.084(4) -0.030(3) -0.008(2) 0.000(2)
F15 0.052(3) 0.127(5) 0.057(3) 0.030(3) 0.033(3) 0.028(3)
F16A 0.083(4) 0.059(2) 0.069(3) 0.030(2) 0.014(3) 0.014(3)
F17A 0.083(4) 0.059(2) 0.069(3) 0.030(2) 0.014(3) 0.014(3)
F18A 0.083(4) 0.059(2) 0.069(3) 0.030(2) 0.014(3) 0.014(3)
F16B 0.083(4) 0.059(2) 0.069(3) 0.030(2) 0.014(3) 0.014(3)
F17B 0.083(4) 0.059(2) 0.069(3) 0.030(2) 0.014(3) 0.014(3)
F18B 0.083(4) 0.059(2) 0.069(3) 0.030(2) 0.014(3) 0.014(3)
F19 0.101(5) 0.125(6) 0.095(5) -0.043(4) -0.045(4) -0.005(4)
F20 0.105(4) 0.075(4) 0.076(4) -0.036(3) 0.054(3) -0.021(3)
F21 0.110(5) 0.075(4) 0.093(4) -0.048(3) 0.067(4) -0.050(4)
F22A 0.033(2) 0.101(4) 0.068(3) 0.020(3) 0.019(2) 0.003(2)
F23A 0.033(2) 0.101(4) 0.068(3) 0.020(3) 0.019(2) 0.003(2)
F24A 0.033(2) 0.101(4) 0.068(3) 0.020(3) 0.019(2) 0.003(2)
F22B 0.033(2) 0.101(4) 0.068(3) 0.020(3) 0.019(2) 0.003(2)
F23B 0.033(2) 0.101(4) 0.068(3) 0.020(3) 0.019(2) 0.003(2)
F24B 0.033(2) 0.101(4) 0.068(3) 0.020(3) 0.019(2) 0.003(2)
C1 0.020(3) 0.017(3) 0.021(3) 0.006(3) 0.003(2) 0.003(3)
B1 0.020(4) 0.037(5) 0.026(4) 0.002(3) -0.002(3) -0.001(3)
C2 0.021(3) 0.021(4) 0.026(3) 0.002(3) 0.006(3) 0.000(3)
C3 0.016(3) 0.034(4) 0.038(4) -0.005(3) 0.008(3) -0.002(3)
C4 0.027(3) 0.027(4) 0.046(4) -0.012(3) 0.008(3) -0.010(3)
C5 0.026(3) 0.022(4) 0.041(4) -0.006(3) 0.012(3) -0.004(3)
C6 0.023(3) 0.024(4) 0.022(3) 0.005(3) 0.010(3) 0.004(3)
C7 0.017(3) 0.022(4) 0.022(3) -0.002(3) 0.004(2) 0.004(3)
C8 0.017(3) 0.022(4) 0.039(4) -0.002(3) -0.006(3) 0.004(3)
C9 0.018(3) 0.029(4) 0.049(5) -0.016(3) -0.002(3) 0.005(3)
C10 0.040(5) 0.035(5) 0.089(7) -0.032(5) -0.002(5) 0.012(4)
C11 0.042(5) 0.024(5) 0.131(10) -0.019(6) -0.029(6) 0.013(4)
C12 0.039(5) 0.029(5) 0.088(7) 0.011(5) -0.012(5) -0.004(4)
C13 0.026(4) 0.021(4) 0.063(5) 0.009(4) -0.007(3) -0.002(3)
C14 0.053(3) 0.126(6) 0.106(5) 0.036(5) 0.029(4) 0.021(4)
C15 0.053(3) 0.126(6) 0.106(5) 0.036(5) 0.029(4) 0.021(4)
C16 0.053(3) 0.126(6) 0.106(5) 0.036(5) 0.029(4) 0.021(4)
C17 0.030(4) 0.060(6) 0.035(4) -0.014(4) 0.002(3) 0.013(4)
C18 0.044(5) 0.123(9) 0.048(6) -0.048(6) 0.009(4) 0.007(5)
C19 0.029(4) 0.056(5) 0.051(5) -0.005(4) 0.008(3) 0.007(4)
C20 0.029(3) 0.024(4) 0.024(4) 0.001(3) -0.001(3) 0.007(3)
C21 0.027(3) 0.026(4) 0.030(4) -0.005(3) -0.002(3) 0.000(3)
C22 0.021(3) 0.060(5) 0.036(4) -0.011(4) -0.004(3) 0.016(3)
C23 0.034(4) 0.053(5) 0.043(5) -0.010(4) 0.004(3) 0.022(4)
C24 0.051(5) 0.065(6) 0.061(6) -0.037(5) 0.012(4) -0.002(5)
C25 0.013(3) 0.038(5) 0.042(4) -0.014(3) 0.001(3) -0.002(3)
C26 0.025(4) 0.039(5) 0.068(6) -0.021(4) -0.011(4) 0.001(3)
C27 0.041(5) 0.046(6) 0.099(9) -0.045(6) -0.016(5) 0.005(4)
C28 0.042(5) 0.092(9) 0.081(8) -0.067(7) -0.009(5) 0.019(5)
C29 0.031(4) 0.098(8) 0.049(5) -0.039(5) 0.006(4) 0.002(5)
C30 0.027(4) 0.057(5) 0.040(5) -0.015(4) 0.009(3) 0.004(4)
C31 0.014(3) 0.026(4) 0.025(3) 0.000(3) 0.000(2) 0.001(3)
C32 0.023(3) 0.030(4) 0.032(4) 0.000(3) 0.005(3) 0.003(3)
C33 0.035(4) 0.027(4) 0.044(5) 0.005(3) 0.010(3) -0.004(3)
C34 0.030(4) 0.026(4) 0.049(5) -0.009(3) 0.005(3) -0.009(3)
C35 0.038(4) 0.040(5) 0.036(4) -0.011(4) 0.002(3) -0.009(4)
C36 0.031(4) 0.036(4) 0.026(4) -0.002(3) 0.003(3) -0.005(3)
C37 0.021(3) 0.024(4) 0.027(4) -0.003(3) 0.004(3) -0.011(3)
C38 0.031(4) 0.030(4) 0.026(4) 0.001(3) 0.003(3) -0.001(3)
C39 0.043(4) 0.048(5) 0.020(4) 0.000(3) 0.009(3) -0.005(4)
C40 0.035(4) 0.036(4) 0.029(4) -0.007(3) 0.019(3) -0.008(3)
C41 0.021(3) 0.036(4) 0.038(4) -0.001(3) 0.013(3) 0.000(3)
C42 0.017(3) 0.035(4) 0.026(4) -0.004(3) 0.003(3) -0.004(3)
C43 0.028(3) 0.018(3) 0.024(3) 0.001(3) 0.008(3) 0.000(3)
C44 0.045(4) 0.033(4) 0.023(4) -0.003(3) 0.008(3) -0.001(3)
C45 0.094(7) 0.024(4) 0.034(5) 0.006(3) 0.014(5) -0.014(4)
C46 0.102(7) 0.038(5) 0.027(4) 0.012(4) 0.005(5) 0.016(5)
C47 0.060(5) 0.054(6) 0.028(4) 0.010(4) 0.000(4) 0.023(5)
C48 0.032(4) 0.036(4) 0.027(4) 0.004(3) 0.005(3) 0.006(3)
C49 0.030(3) 0.027(4) 0.022(3) -0.003(3) 0.005(3) 0.001(3)
C50 0.027(3) 0.033(4) 0.025(4) 0.003(3) 0.009(3) 0.005(3)
C51 0.028(4) 0.042(5) 0.042(4) 0.012(3) 0.017(3) 0.014(3)
C52 0.037(4) 0.037(5) 0.048(5) 0.009(4) 0.012(3) 0.016(4)
C53 0.044(4) 0.020(4) 0.038(4) 0.001(3) 0.011(3) 0.003(3)
C54 0.031(4) 0.031(4) 0.023(4) -0.005(3) 0.006(3) -0.001(3)
C55 0.018(3) 0.037(4) 0.031(4) 0.007(3) 0.008(3) 0.005(3)
C56 0.015(3) 0.037(4) 0.033(4) 0.010(3) 0.006(3) 0.001(3)
C57 0.019(3) 0.031(4) 0.041(4) 0.012(3) -0.002(3) -0.004(3)
C58 0.025(4) 0.038(5) 0.062(5) 0.011(4) -0.002(3) -0.010(3)
C59 0.031(4) 0.049(6) 0.083(7) 0.024(5) 0.013(4) -0.010(4)
C60 0.036(4) 0.055(6) 0.072(6) 0.034(5) 0.026(4) 0.003(4)
C61 0.034(4) 0.049(5) 0.046(5) 0.011(4) 0.013(3) 0.005(4)
C62 0.127(6) 0.077(5) 0.087(5) -0.004(4) 0.037(5) 0.014(4)
C63 0.127(6) 0.077(5) 0.087(5) -0.004(4) 0.037(5) 0.014(4)
C64 0.127(6) 0.077(5) 0.087(5) -0.004(4) 0.037(5) 0.014(4)
C65 0.032(4) 0.034(4) 0.027(4) 0.004(3) -0.005(3) -0.010(3)
C66 0.086(6) 0.039(5) 0.033(5) 0.000(4) 0.010(4) -0.012(5)
C67 0.050(5) 0.046(5) 0.047(5) 0.022(4) -0.017(4) -0.014(4)
C68 0.046(4) 0.024(4) 0.031(4) 0.000(3) -0.006(3) -0.011(3)
C69 0.039(4) 0.030(4) 0.037(4) 0.000(3) -0.010(3) 0.000(3)
C70 0.022(4) 0.076(6) 0.041(5) 0.007(4) -0.004(3) -0.010(4)
C71 0.040(4) 0.070(6) 0.035(4) 0.001(4) 0.007(3) -0.026(4)
C72 0.041(4) 0.052(5) 0.047(5) 0.010(4) 0.011(4) 0.000(4)
C79A 0.020(2) 0.046(3) 0.0284(19) 0.0034(18) 0.0047(16) -0.0067(19)
C80A 0.020(2) 0.046(3) 0.0284(19) 0.0034(18) 0.0047(16) -0.0067(19)
C81A 0.020(2) 0.046(3) 0.0284(19) 0.0034(18) 0.0047(16) -0.0067(19)
C82A 0.020(2) 0.046(3) 0.0284(19) 0.0034(18) 0.0047(16) -0.0067(19)
C83A 0.020(2) 0.046(3) 0.0284(19) 0.0034(18) 0.0047(16) -0.0067(19)
C84A 0.020(2) 0.046(3) 0.0284(19) 0.0034(18) 0.0047(16) -0.0067(19)
C79B 0.020(2) 0.046(3) 0.0284(19) 0.0034(18) 0.0047(16) -0.0067(19)
C80B 0.020(2) 0.046(3) 0.0284(19) 0.0034(18) 0.0047(16) -0.0067(19)
C81B 0.020(2) 0.046(3) 0.0284(19) 0.0034(18) 0.0047(16) -0.0067(19)
C82B 0.020(2) 0.046(3) 0.0284(19) 0.0034(18) 0.0047(16) -0.0067(19)
C83B 0.020(2) 0.046(3) 0.0284(19) 0.0034(18) 0.0047(16) -0.0067(19)
C84B 0.020(2) 0.046(3) 0.0284(19) 0.0034(18) 0.0047(16) -0.0067(19)
C85A 0.028(2) 0.044(3) 0.034(2) 0.0117(19) 0.0073(17) 0.007(2)
C86A 0.028(2) 0.044(3) 0.034(2) 0.0117(19) 0.0073(17) 0.007(2)
C87A 0.028(2) 0.044(3) 0.034(2) 0.0117(19) 0.0073(17) 0.007(2)
C88A 0.028(2) 0.044(3) 0.034(2) 0.0117(19) 0.0073(17) 0.007(2)
C89A 0.028(2) 0.044(3) 0.034(2) 0.0117(19) 0.0073(17) 0.007(2)
C90A 0.028(2) 0.044(3) 0.034(2) 0.0117(19) 0.0073(17) 0.007(2)
C85B 0.028(2) 0.044(3) 0.034(2) 0.0117(19) 0.0073(17) 0.007(2)
C86B 0.028(2) 0.044(3) 0.034(2) 0.0117(19) 0.0073(17) 0.007(2)
C87B 0.028(2) 0.044(3) 0.034(2) 0.0117(19) 0.0073(17) 0.007(2)
C88B 0.028(2) 0.044(3) 0.034(2) 0.0117(19) 0.0073(17) 0.007(2)
C89B 0.028(2) 0.044(3) 0.034(2) 0.0117(19) 0.0073(17) 0.007(2)
C90B 0.028(2) 0.044(3) 0.034(2) 0.0117(19) 0.0073(17) 0.007(2)
C91 0.035(4) 0.031(4) 0.036(4) 0.012(3) -0.012(3) -0.014(3)
C92 0.056(5) 0.060(6) 0.065(6) 0.003(5) -0.020(5) -0.020(5)
C93 0.106(10) 0.084(9) 0.084(9) -0.007(7) -0.044(8) -0.045(8)
C94 0.123(11) 0.081(9) 0.078(9) -0.023(7) -0.033(8) -0.010(9)
C95 0.092(8) 0.077(8) 0.060(7) -0.029(6) 0.007(6) 0.004(6)
C96 0.050(5) 0.058(6) 0.048(5) -0.012(4) -0.002(4) 0.001(4)
C100 0.022(3) 0.037(4) 0.025(4) 0.006(3) 0.002(3) -0.010(3)
C101 0.026(3) 0.037(4) 0.025(4) 0.007(3) 0.004(3) -0.005(3)
C102 0.023(3) 0.048(5) 0.025(4) 0.014(3) -0.003(3) -0.010(3)
C103 0.029(4) 0.061(6) 0.029(4) 0.001(4) -0.002(3) -0.014(4)
C104 0.028(4) 0.050(5) 0.040(4) -0.013(4) 0.004(3) -0.004(4)
C105 0.021(3) 0.051(5) 0.033(4) -0.003(4) 0.002(3) -0.004(3)
C106 0.018(3) 0.028(4) 0.027(4) -0.001(3) 0.001(3) 0.000(3)
C107 0.019(3) 0.036(4) 0.025(4) 0.000(3) -0.002(3) -0.002(3)
C108 0.025(3) 0.033(4) 0.030(4) 0.000(3) 0.005(3) -0.002(3)
C109 0.025(3) 0.036(4) 0.027(4) 0.000(3) 0.000(3) 0.006(3)
C110 0.020(3) 0.030(4) 0.024(3) -0.009(3) -0.002(3) 0.001(3)
C111 0.021(3) 0.030(4) 0.023(3) 0.001(3) 0.000(3) -0.006(3)
C112 0.020(3) 0.034(4) 0.023(4) 0.005(3) -0.002(3) -0.001(3)
C113 0.023(3) 0.036(4) 0.027(4) 0.001(3) -0.004(3) -0.001(3)
C114 0.021(3) 0.043(5) 0.028(4) -0.002(3) 0.002(3) -0.007(3)
C115 0.036(4) 0.043(5) 0.028(4) 0.007(3) 0.004(3) -0.008(4)
C116 0.034(4) 0.033(4) 0.033(4) 0.009(3) 0.003(3) -0.004(3)
C117 0.024(3) 0.051(5) 0.025(4) 0.007(3) -0.001(3) 0.002(3)
C118 0.024(3) 0.037(4) 0.024(4) 0.010(3) -0.004(3) 0.000(3)
C119 0.024(3) 0.043(5) 0.030(4) 0.014(3) 0.000(3) 0.002(3)
C120 0.026(4) 0.050(5) 0.031(4) 0.019(4) 0.004(3) 0.007(4)
C121 0.034(4) 0.049(5) 0.032(4) 0.018(4) 0.012(3) 0.017(4)
C122 0.043(4) 0.052(5) 0.023(4) 0.003(3) 0.009(3) -0.001(4)
C123 0.029(4) 0.039(4) 0.027(4) 0.007(3) 0.001(3) 0.002(3)
C200 0.031(3) 0.082(5) 0.043(4) -0.020(3) -0.014(3) -0.007(3)
C201 0.031(3) 0.082(5) 0.043(4) -0.020(3) -0.014(3) -0.007(3)
C202 0.026(4) 0.054(5) 0.047(5) 0.020(4) -0.004(3) -0.008(4)
C203 0.027(4) 0.040(5) 0.037(4) -0.007(3) -0.007(3) -0.003(3)
C204 0.028(4) 0.043(5) 0.033(4) 0.003(3) 0.005(3) -0.006(3)
C205 0.047(5) 0.065(6) 0.042(5) 0.022(4) 0.017(4) -0.002(4)
C206 0.066(6) 0.065(7) 0.061(6) -0.016(5) 0.029(5) -0.012(5)
C207 0.038(4) 0.063(6) 0.050(5) 0.006(4) 0.016(4) 0.007(4)
C73 0.037(3) 0.058(4) 0.395(14) -0.015(5) -0.037(5) 0.012(3)
C76 0.037(3) 0.058(4) 0.395(14) -0.015(5) -0.037(5) 0.012(3)
C75 0.037(3) 0.058(4) 0.395(14) -0.015(5) -0.037(5) 0.012(3)
C74 0.037(3) 0.058(4) 0.395(14) -0.015(5) -0.037(5) 0.012(3)
C78 0.037(3) 0.058(4) 0.395(14) -0.015(5) -0.037(5) 0.012(3)
C77 0.037(3) 0.058(4) 0.395(14) -0.015(5) -0.037(5) 0.012(3)

loop_
_atom_type_symbol
_atom_type_description
_atom_type_scat_dispersion_real
_atom_type_scat_dispersion_imag
_atom_type_scat_source
C C 0.0033 0.0016 'International Tables Vol C Tables 4.2.6.8 and 6.1.1.4'
N N 0.0061 0.0033 'International Tables Vol C Tables 4.2.6.8 and 6.1.1.4'
O O 0.0106 0.0060 'International Tables Vol C Tables 4.2.6.8 and 6.1.1.4'
B B 0.0013 0.0007 'International Tables Vol C Tables 4.2.6.8 and 6.1.1.4'
F F 0.0171 0.0103 'International Tables Vol C Tables 4.2.6.8 and 6.1.1.4'
Na Na 0.0362 0.0249 'International Tables Vol C Tables 4.2.6.8 and 6.1.1.4'
P P 0.1023 0.0942 'International Tables Vol C Tables 4.2.6.8 and 6.1.1.4'
Ni Ni 0.3393 1.1124 'International Tables Vol C Tables 4.2.6.8 and 6.1.1.4'
H H 0.0000 0.0000 'International Tables Vol C Tables 4.2.6.8 and 6.1.1.4'

loop_
_geom_angle_atom_site_label_1
_geom_angle_atom_site_label_2
_geom_angle_atom_site_label_3
_geom_angle
C25 Ni1 O1 165.7(3)
C25 Ni1 N1 94.5(2)
O1 Ni1 N1 92.20(19)
C25 Ni1 P1 85.30(19)
O1 Ni1 P1 89.90(13)
N1 Ni1 P1 171.49(16)
C73 Ni2 O5 163.8(4)
C73 Ni2 N2 94.2(3)
O5 Ni2 N2 93.8(2)
C73 Ni2 P2 89.1(2)
O5 Ni2 P2 86.35(13)
N2 Ni2 P2 166.78(16)
C31 P1 C43 105.5(3)
C31 P1 C37 101.5(3)
C43 P1 C37 103.1(3)
C31 P1 Ni1 117.6(2)
C43 P1 Ni1 113.8(2)
C37 P1 Ni1 113.6(2)
C85B P2 C79B 99.80(14)
C85B P2 C91 102.19(14)
C79B P2 C91 102.24(15)
C85B P2 C79A 85.04(13)
C91 P2 C79A 113.04(15)
C79B P2 C85A 112.33(15)
C91 P2 C85A 104.52(13)
C79A P2 C85A 96.75(14)
C85B P2 Ni2 130.40(13)
C79B P2 Ni2 111.57(11)
C91 P2 Ni2 107.20(11)
C79A P2 Ni2 117.22(11)
C85A P2 Ni2 117.41(11)
O3 Na1 O8 100.22(18)
O3 Na1 O7 165.4(2)
O8 Na1 O7 69.07(17)
O3 Na1 O4 67.63(16)
O8 Na1 O4 91.75(18)
O7 Na1 O4 101.88(18)
O3 Na1 O6 122.03(17)
O8 Na1 O6 136.48(18)
O7 Na1 O6 67.46(16)
O4 Na1 O6 94.85(18)
O3 Na1 O2 67.92(15)
O8 Na1 O2 89.92(17)
O7 Na1 O2 120.40(17)
O4 Na1 O2 135.08(17)
O6 Na1 O2 113.93(17)
C1 O1 Ni1 126.4(4)
C6 O2 C20 113.5(4)
C6 O2 Na1 129.1(4)
C20 O2 Na1 110.8(3)
C21 O3 C22 113.1(5)
C21 O3 Na1 111.2(4)
C22 O3 Na1 112.4(4)
C23 O4 C24 111.3(6)
C23 O4 Na1 116.5(4)
C24 O4 Na1 124.6(4)
C49 O5 Ni2 128.6(4)
C54 O6 C68 112.3(5)
C54 O6 Na1 124.1(4)
C68 O6 Na1 114.0(4)
C70 O7 C69 113.8(5)
C70 O7 Na1 111.4(4)
C69 O7 Na1 114.3(4)
C72 O8 C71 112.2(5)
C72 O8 Na1 123.1(3)
C71 O8 Na1 115.8(4)
C7 N1 C8 113.7(5)
C7 N1 Ni1 123.9(4)
C8 N1 Ni1 122.1(4)
C55 N2 C56 113.4(5)
C55 N2 Ni2 123.9(4)
C56 N2 Ni2 122.7(4)
O1 C1 C2 123.7(5)
O1 C1 C6 120.4(5)
C2 C1 C6 115.8(5)
C106 B1 C100 111.1(6)
C106 B1 C112 112.3(5)
C100 B1 C112 104.2(5)
C106 B1 C118 103.9(5)
C100 B1 C118 112.5(5)
C112 B1 C118 113.1(6)
C3 C2 C1 120.6(6)
C3 C2 C7 118.1(5)
C1 C2 C7 121.0(5)
C4 C3 C2 121.9(6)
C3 C4 C5 118.9(6)
C6 C5 C4 120.1(6)
C5 C6 O2 117.9(6)
C5 C6 C1 122.6(6)
O2 C6 C1 119.4(5)
N1 C7 C2 127.1(5)
C13 C8 C9 123.1(6)
C13 C8 N1 118.0(6)
C9 C8 N1 118.7(6)
C10 C9 C8 117.0(8)
C10 C9 C17 120.3(7)
C8 C9 C17 122.6(6)
C11 C10 C9 121.1(9)
C12 C11 C10 121.2(8)
C11 C12 C13 121.8(9)
C8 C13 C12 115.8(8)
C8 C13 C14 121.5(7)
C12 C13 C14 122.6(9)
C16 C14 C13 112.3(9)
C16 C14 C15 109.9(10)
C13 C14 C15 110.0(10)
C9 C17 C19 111.2(6)
C9 C17 C18 112.9(8)
C19 C17 C18 109.0(6)
O2 C20 C21 107.9(5)
O3 C21 C20 108.1(5)
O3 C22 C23 107.6(6)
O4 C23 C22 107.2(6)
C26 C25 C30 116.6(7)
C26 C25 Ni1 127.0(6)
C30 C25 Ni1 116.4(6)
C27 C26 C25 121.1(9)
C28 C27 C26 121.6(9)
C27 C28 C29 118.8(8)
C28 C29 C30 121.8(10)
C29 C30 C25 120.0(8)
C32 C31 C36 118.1(6)
C32 C31 P1 119.9(5)
C36 C31 P1 122.0(5)
C33 C32 C31 121.0(6)
C32 C33 C34 120.2(7)
C33 C34 C35 120.0(6)
C36 C35 C34 119.5(7)
C35 C36 C31 121.1(7)
C38 C37 C42 118.9(6)
C38 C37 P1 120.0(5)
C42 C37 P1 121.0(5)
C37 C38 C39 119.7(6)
C40 C39 C38 120.6(6)
C39 C40 C41 119.5(6)
C42 C41 C40 120.6(6)
C41 C42 C37 120.6(6)
C44 C43 C48 119.0(6)
C44 C43 P1 117.4(5)
C48 C43 P1 123.3(5)
C43 C44 C45 120.7(7)
C46 C45 C44 119.9(8)
C47 C46 C45 119.7(7)
C46 C47 C48 120.5(8)
C43 C48 C47 120.2(7)
O5 C49 C50 123.0(6)
O5 C49 C54 120.0(6)
C50 C49 C54 117.0(6)
C49 C50 C51 119.8(6)
C49 C50 C55 122.3(6)
C51 C50 C55 117.9(6)
C52 C51 C50 121.7(7)
C51 C52 C53 119.7(7)
C54 C53 C52 119.2(7)
C53 C54 O6 117.8(6)
C53 C54 C49 122.5(6)
O6 C54 C49 119.6(6)
N2 C55 C50 127.8(6)
C57 C56 C61 122.0(6)
C57 C56 N2 118.4(6)
C61 C56 N2 119.7(6)
C56 C57 C58 117.7(7)
C56 C57 C65 122.1(6)
C58 C57 C65 120.1(7)
C59 C58 C57 121.2(8)
C58 C59 C60 120.1(8)
C59 C60 C61 122.0(8)
C60 C61 C56 117.0(8)
C60 C61 C62 122.3(8)
C56 C61 C62 120.7(8)
C63 C62 C61 110.8(11)
C63 C62 C64 102.2(10)
C61 C62 C64 108.3(9)
C66 C65 C57 113.6(6)
C66 C65 C67 109.0(6)
C57 C65 C67 110.6(6)
O6 C68 C69 106.9(6)
O7 C69 C68 107.7(6)
O7 C70 C71 107.0(6)
O8 C71 C70 108.2(6)
C80A C79A C84A 120.0
C80A C79A P2 115.79(9)
C84A C79A P2 124.14(9)
C79A C80A C81A 120.0
C82A C81A C80A 120.0
C83A C82A C81A 120.0
C82A C83A C84A 120.0
C79A C84A C83A 120.0
C80B C79B C84B 120.0
C80B C79B P2 118.84(9)
C84B C79B P2 121.13(9)
C79B C80B C81B 120.0
C82B C81B C80B 120.0
C81B C82B C83B 120.0
C84B C83B C82B 120.0
C83B C84B C79B 120.0
C86A C85A C90A 120.0
C86A C85A P2 121.29(9)
C90A C85A P2 118.67(9)
C85A C86A C87A 120.0
C88A C87A C86A 120.0
C87A C88A C89A 120.0
C90A C89A C88A 120.0
C89A C90A C85A 120.0
C86B C85B C90B 120.0
C86B C85B P2 117.60(10)
C90B C85B P2 122.25(10)
C87B C86B C85B 120.0
C86B C87B C88B 120.0
C89B C88B C87B 120.0
C88B C89B C90B 120.0
C85B C90B C89B 120.0
C96 C91 C92 120.4(4)
C96 C91 P2 118.9(4)
C92 C91 P2 120.44(9)
C91 C92 C93 116.2(6)
C94 C93 C92 122.2(10)
C95 C94 C93 119.8(12)
C94 C95 C96 119.7(11)
C91 C96 C95 121.5(8)
C105 C100 C101 115.2(6)
C105 C100 B1 121.1(6)
C101 C100 B1 123.4(6)
C102 C101 C100 122.8(7)
C103 C102 C101 120.5(6)
C103 C102 C200 119.4(7)
C101 C102 C200 120.0(7)
C104 C103 C102 118.2(7)
C103 C104 C105 120.8(7)
C103 C104 C201 120.8(7)
C105 C104 C201 118.3(6)
C100 C105 C104 122.4(6)
C107 C106 C111 115.4(6)
C107 C106 B1 122.3(5)
C111 C106 B1 122.1(6)
C108 C107 C106 123.2(6)
C109 C108 C107 119.7(6)
C109 C108 C202 120.9(6)
C107 C108 C202 119.4(6)
C110 C109 C108 118.9(6)
C109 C110 C111 120.7(6)
C109 C110 C203 119.6(6)
C111 C110 C203 119.6(6)
C110 C111 C106 122.1(6)
C117 C112 C113 116.4(6)
C117 C112 B1 123.1(6)
C113 C112 B1 120.5(6)
C114 C113 C112 122.1(7)
C115 C114 C113 120.4(6)
C115 C114 C204 119.8(6)
C113 C114 C204 119.7(7)
C114 C115 C116 119.3(7)
C115 C116 C117 120.0(7)
C115 C116 C205 120.4(6)
C117 C116 C205 119.7(6)
C112 C117 C116 121.8(6)
C123 C118 C119 115.5(7)
C123 C118 B1 120.6(6)
C119 C118 B1 123.4(6)
C120 C119 C118 122.2(7)
C121 C120 C119 120.8(6)
C121 C120 C207 119.2(7)
C119 C120 C207 120.0(7)
C120 C121 C122 118.5(7)
C121 C122 C123 120.0(7)
C121 C122 C206 121.0(7)
C123 C122 C206 118.9(7)
C122 C123 C118 123.0(7)
F1 C200 F2 106.4(7)
F1 C200 F3 107.4(8)
F2 C200 F3 106.2(6)
F1 C200 C102 112.8(6)
F2 C200 C102 111.1(7)
F3 C200 C102 112.5(7)
F4B C201 F5A 90.6(10)
F4B C201 F5B 112.4(8)
F5A C201 F5B 82.0(9)
F4B C201 F4A 52.1(7)
F5A C201 F4A 113.1(11)
F5B C201 F4A 69.9(8)
F4B C201 F6B 102.0(8)
F5B C201 F6B 98.4(7)
F4A C201 F6B 137.4(10)
F4B C201 C104 119.2(7)
F5A C201 C104 132.0(9)
F5B C201 C104 114.4(7)
F4A C201 C104 114.9(8)
F6B C201 C104 107.2(7)
F5A C201 F6A 84.6(8)
F5B C201 F6A 144.7(9)
F4A C201 F6A 85.9(8)
F6B C201 F6A 82.1(8)
C104 C201 F6A 98.7(8)
F8A C202 F7B 113.6(11)
F8A C202 F9A 116.8(9)
F7B C202 F9A 77.9(7)
F8A C202 F9B 83.1(8)
F7B C202 F9B 109.2(7)
F7B C202 F8B 101.6(6)
F9A C202 F8B 130.8(10)
F9B C202 F8B 101.2(7)
F8A C202 F7A 102.3(8)
F9A C202 F7A 102.8(8)
F9B C202 F7A 131.8(9)
F8B C202 F7A 85.7(8)
F8A C202 C108 115.2(10)
F7B C202 C108 116.6(7)
F9A C202 C108 111.6(8)
F9B C202 C108 114.4(6)
F8B C202 C108 112.0(7)
F7A C202 C108 106.3(8)
F10 C203 F11 106.5(6)
F10 C203 F12 105.3(6)
F11 C203 F12 106.3(6)
F10 C203 C110 112.0(6)
F11 C203 C110 113.1(6)
F12 C203 C110 113.1(6)
F15 C204 F13 105.2(6)
F15 C204 F14 106.6(6)
F13 C204 F14 105.9(6)
F15 C204 C114 113.0(6)
F13 C204 C114 113.1(6)
F14 C204 C114 112.5(6)
F16A C205 F17A 110.4(9)
F16A C205 F18B 76.0(7)
F17A C205 F18B 123.0(11)
F16A C205 F17B 121.9(12)
F18B C205 F17B 106.1(8)
F17A C205 F16B 85.7(9)
F18B C205 F16B 104.8(7)
F17B C205 F16B 103.0(9)
F16A C205 F18A 104.0(7)
F17A C205 F18A 103.6(8)
F17B C205 F18A 83.3(8)
F16B C205 F18A 129.3(9)
F16A C205 C116 116.1(8)
F17A C205 C116 111.7(8)
F18B C205 C116 114.9(8)
F17B C205 C116 114.6(9)
F16B C205 C116 112.2(8)
F18A C205 C116 109.9(7)
F20 C206 F19 106.0(8)
F20 C206 F21 105.4(8)
F19 C206 F21 107.0(8)
F20 C206 C122 113.3(8)
F19 C206 C122 113.1(8)
F21 C206 C122 111.5(7)
F24B C207 F22A 127.5(9)
F24B C207 F22B 108.0(7)
F24B C207 F23B 108.6(8)
F22A C207 F23B 76.5(7)
F22B C207 F23B 103.6(8)
F22A C207 F24A 105.1(7)
F22B C207 F24A 79.9(7)
F23B C207 F24A 128.6(9)
F24B C207 F23A 76.2(8)
F22A C207 F23A 103.6(8)
F22B C207 F23A 123.6(9)
F24A C207 F23A 101.7(7)
F24B C207 C120 111.8(8)
F22A C207 C120 114.5(7)
F22B C207 C120 113.7(8)
F23B C207 C120 110.6(7)
F24A C207 C120 114.4(8)
F23A C207 C120 116.0(7)
C76 C73 C77 120.0
C76 C73 Ni2 112.7(7)
C77 C73 Ni2 127.2(7)
C75 C76 C73 120.0
C76 C75 C74 120.0
C78 C74 C75 120.0
C74 C78 C77 120.0
C78 C77 C73 120.0

loop_
_geom_bond_atom_site_label_1
_geom_bond_atom_site_label_2
_geom_bond_distance
Ni1 C25 1.898(7)
Ni1 O1 1.909(4)
Ni1 N1 1.920(5)
Ni1 P1 2.1765(17)
Ni2 C73 1.890(6)
Ni2 O5 1.895(4)
Ni2 N2 1.929(5)
Ni2 P2 2.1761(17)
P1 C31 1.824(6)
P1 C43 1.828(6)
P1 C37 1.832(6)
P2 C85B 1.768(3)
P2 C79B 1.822(3)
P2 C91 1.834(3)
P2 C79A 1.888(3)
P2 C85A 1.911(3)
Na1 O3 2.368(5)
Na1 O8 2.375(5)
Na1 O7 2.376(5)
Na1 O4 2.437(5)
Na1 O6 2.510(5)
Na1 O2 2.578(5)
O1 C1 1.307(7)
O2 C6 1.400(7)
O2 C20 1.449(7)
O3 C21 1.418(8)
O3 C22 1.422(8)
O4 C23 1.416(8)
O4 C24 1.434(9)
O5 C49 1.309(8)
O6 C54 1.401(8)
O6 C68 1.452(8)
O7 C70 1.427(8)
O7 C69 1.431(8)
O8 C72 1.424(5)
O8 C71 1.427(9)
N1 C7 1.294(8)
N1 C8 1.460(8)
N2 C55 1.292(8)
N2 C56 1.455(8)
F1 C200 1.329(10)
F2 C200 1.331(10)
F3 C200 1.342(9)
F4A C201 1.362(11)
F5A C201 1.311(12)
F6A C201 1.547(12)
F4B C201 1.275(9)
F5B C201 1.357(10)
F6B C201 1.403(10)
F7A C202 1.430(11)
F8A C202 1.292(11)
F9A C202 1.310(10)
F7B C202 1.308(9)
F8B C202 1.403(10)
F9B C202 1.364(9)
F10 C203 1.326(8)
F11 C203 1.332(8)
F12 C203 1.339(8)
F13 C204 1.329(9)
F14 C204 1.330(8)
F15 C204 1.319(8)
F16A C205 1.316(10)
F17A C205 1.322(11)
F18A C205 1.382(10)
F16B C205 1.375(10)
F17B C205 1.348(11)
F18B C205 1.326(10)
F19 C206 1.328(12)
F20 C206 1.317(10)
F21 C206 1.348(10)
F22A C207 1.338(10)
F23A C207 1.374(10)
F24A C207 1.370(10)
F22B C207 1.348(10)
F23B C207 1.349(10)
F24B C207 1.314(10)
C1 C2 1.413(8)
C1 C6 1.425(9)
B1 C106 1.625(10)
B1 C100 1.638(10)
B1 C112 1.639(10)
B1 C118 1.652(10)
C2 C3 1.404(9)
C2 C7 1.431(9)
C3 C4 1.363(9)
C4 C5 1.404(9)
C5 C6 1.371(9)
C8 C13 1.403(10)
C8 C9 1.415(10)
C9 C10 1.387(11)
C9 C17 1.497(11)
C10 C11 1.371(14)
C11 C12 1.361(14)
C12 C13 1.410(11)
C13 C14 1.508(14)
C14 C16 1.487(15)
C14 C15 1.512(15)
C17 C19 1.515(10)
C17 C18 1.549(10)
C20 C21 1.494(9)
C22 C23 1.499(10)
C25 C26 1.409(10)
C25 C30 1.415(11)
C26 C27 1.391(12)
C27 C28 1.354(15)
C28 C29 1.373(14)
C29 C30 1.398(11)
C31 C32 1.394(9)
C31 C36 1.401(9)
C32 C33 1.379(10)
C33 C34 1.383(10)
C34 C35 1.390(10)
C35 C36 1.384(10)
C37 C38 1.395(9)
C37 C42 1.404(9)
C38 C39 1.401(9)
C39 C40 1.385(10)
C40 C41 1.388(10)
C41 C42 1.375(9)
C43 C44 1.379(9)
C43 C48 1.390(9)
C44 C45 1.398(10)
C45 C46 1.386(13)
C46 C47 1.368(12)
C47 C48 1.401(10)
C49 C50 1.412(9)
C49 C54 1.414(9)
C50 C51 1.419(9)
C50 C55 1.429(9)
C51 C52 1.354(10)
C52 C53 1.414(10)
C53 C54 1.380(9)
C56 C57 1.391(10)
C56 C61 1.412(10)
C57 C58 1.414(10)
C57 C65 1.519(9)
C58 C59 1.367(11)
C59 C60 1.368(13)
C60 C61 1.403(11)
C61 C62 1.515(14)
C62 C63 1.514(16)
C62 C64 1.580(16)
C65 C66 1.520(11)
C65 C67 1.543(10)
C68 C69 1.500(10)
C70 C71 1.492(11)
C79A C80A 1.3900
C79A C84A 1.3900
C80A C81A 1.3900
C81A C82A 1.3900
C82A C83A 1.3900
C83A C84A 1.3900
C79B C80B 1.3900
C79B C84B 1.3901
C80B C81B 1.3900
C81B C82B 1.3900
C82B C83B 1.3900
C83B C84B 1.3899
C85A C86A 1.3900
C85A C90A 1.3900
C86A C87A 1.3900
C87A C88A 1.3900
C88A C89A 1.3900
C89A C90A 1.3900
C85B C86B 1.3900
C85B C90B 1.3900
C86B C87B 1.3900
C87B C88B 1.3900
C88B C89B 1.3899
C89B C90B 1.3900
C91 C96 1.347(9)
C91 C92 1.4196
C92 C93 1.428(14)
C93 C94 1.368(18)
C94 C95 1.360(16)
C95 C96 1.409(12)
C100 C105 1.393(10)
C100 C101 1.399(9)
C101 C102 1.388(10)
C102 C103 1.383(11)
C102 C200 1.502(10)
C103 C104 1.375(10)
C104 C105 1.397(10)
C104 C201 1.458(12)
C106 C107 1.396(9)
C106 C111 1.403(8)
C107 C108 1.394(9)
C108 C109 1.389(9)
C108 C202 1.473(10)
C109 C110 1.380(10)
C110 C111 1.396(9)
C110 C203 1.490(9)
C112 C117 1.389(10)
C112 C113 1.399(9)
C113 C114 1.388(9)
C114 C115 1.374(10)
C114 C204 1.491(10)
C115 C116 1.378(10)
C116 C117 1.405(10)
C116 C205 1.472(11)
C118 C123 1.394(10)
C118 C119 1.394(9)
C119 C120 1.391(10)
C120 C121 1.380(11)
C120 C207 1.471(10)
C121 C122 1.384(10)
C122 C123 1.388(10)
C122 C206 1.499(12)
C73 C76 1.3900
C73 C77 1.3900
C76 C75 1.3900
C75 C74 1.3900
C74 C78 1.3900
C78 C77 1.3900
